data_2218240
loop_
_publ_author_name
'Liu, Ji-Wei'
'Ng, Seik Weng'

_publ_section_title Poly[bis(\m~2~-benzyloxyacetato-\k^3^<i>O</i>,<i>O</i>':<i>O</i>'')cadmium(II)]
_journal_coeditor_code SG2235
_journal_issue 5
_journal_name_full 'Acta Crystallographica Section E'
_journal_page_first m708
_journal_paper_doi 10.1107/S1600536808010799
_journal_volume 64
_journal_year 2008
_chemical_formula_iupac '[Cd (C9 H9 O3)2]'
_chemical_formula_moiety 'C18 H18 Cd O6'
_chemical_formula_sum 'C18 H18 Cd O6'
_chemical_formula_weight 442.72
_chemical_name_systematic Poly[bis(\m~2~-benzyloxyacetato-\k^3^<i>O</i>,<i>O</i>':<i>O</i>'')cadmium(II)]
_space_group_IT_number 18
_symmetry_cell_setting orthorhombic
_symmetry_space_group_name_Hall 'P 2 2ab'
_symmetry_space_group_name_H-M 'P 21 21 2'
_atom_sites_solution_hydrogens geom
_atom_sites_solution_primary direct
_atom_sites_solution_secondary difmap
_audit_creation_method SHELXL-97
_cell_angle_alpha 90.00
_cell_angle_beta 90.00
_cell_angle_gamma 90.00
_cell_formula_units_Z 2
_cell_length_a 6.7430(2)
_cell_length_b 8.9449(2)
_cell_length_c 15.4736(4)
_cell_measurement_reflns_used 2270
_cell_measurement_temperature 295(2)
_cell_measurement_theta_max 23.6
_cell_measurement_theta_min 2.6
_cell_volume 933.30(4)
_computing_cell_refinement 'SAINT (Bruker, 2006)'
_computing_data_collection 'APEX2 (Bruker, 2006)'
_computing_data_reduction 'SAINT (Bruker, 2006)'
_computing_molecular_graphics 'X-SEED (Barbour, 2001); OLEX (Dolomanov <i>et al.</i>,  2003)'
_computing_publication_material 'SHELXL97 (Sheldrick, 2008)'
_computing_structure_refinement 'SHELXL97 (Sheldrick, 2008)'
_computing_structure_solution 'SHELXS97 (Sheldrick, 2008)'
_diffrn_ambient_temperature 295(2)
_diffrn_measured_fraction_theta_full 0.993
_diffrn_measured_fraction_theta_max 0.993
_diffrn_measurement_device_type 'Bruker APEXII'
_diffrn_measurement_method '\f and \w'
_diffrn_radiation_monochromator graphite
_diffrn_radiation_source 'fine-focus sealed tube'
_diffrn_radiation_type MoK\a
_diffrn_radiation_wavelength 0.71073
_diffrn_reflns_av_R_equivalents 0.0387
_diffrn_reflns_av_sigmaI/netI 0.0407
_diffrn_reflns_limit_h_max 7
_diffrn_reflns_limit_h_min -7
_diffrn_reflns_limit_k_max 9
_diffrn_reflns_limit_k_min -10
_diffrn_reflns_limit_l_max 17
_diffrn_reflns_limit_l_min -18
_diffrn_reflns_number 5780
_diffrn_reflns_theta_full 24.98
_diffrn_reflns_theta_max 24.98
_diffrn_reflns_theta_min 1.32
_diffrn_standards_decay_% 0
_diffrn_standards_interval_count 0
_diffrn_standards_interval_time 0
_diffrn_standards_number 0
_exptl_absorpt_coefficient_mu 1.199
_exptl_absorpt_correction_T_max 0.9536
_exptl_absorpt_correction_T_min 0.6931
_exptl_absorpt_correction_type multi-scan
_exptl_absorpt_process_details '(SADABS; Sheldrick, 1996)'
_exptl_crystal_colour Colorless
_exptl_crystal_density_diffrn 1.575
_exptl_crystal_density_method 'not measured'
_exptl_crystal_description Block
_exptl_crystal_F_000 444
_exptl_crystal_size_max 0.33
_exptl_crystal_size_mid 0.13
_exptl_crystal_size_min 0.04
_refine_diff_density_max 2.218
_refine_diff_density_min -0.878
_refine_ls_abs_structure_details 'Flack (1983), 501 Friedel pairs'
_refine_ls_abs_structure_Flack 0.03(8)
_refine_ls_extinction_method none
_refine_ls_goodness_of_fit_ref 1.091
_refine_ls_hydrogen_treatment constr
_refine_ls_matrix_type full
_refine_ls_number_parameters 108
_refine_ls_number_reflns 1639
_refine_ls_number_restraints 37
_refine_ls_restrained_S_all 1.100
_refine_ls_R_factor_all 0.0536
_refine_ls_R_factor_gt 0.0437
_refine_ls_shift/su_max 0.001
_refine_ls_shift/su_mean 0.000
_refine_ls_structure_factor_coef Fsqd
_refine_ls_weighting_details 'calc w=1/[\s^2^(Fo^2^)+(0.0833P)^2^] where P=(Fo^2^+2Fc^2^)/3'
_refine_ls_weighting_scheme calc
_refine_ls_wR_factor_gt 0.1087
_refine_ls_wR_factor_ref 0.1245
_reflns_number_gt 1483
_reflns_number_total 1639
_reflns_threshold_expression I>2\s(I)
_cod_data_source_file sg2235.cif
_cod_data_source_block I
_cod_depositor_comments
;
 Removing the "\" symbol from the _chemical_name_systematic
 data item value.

 Antanas Vaitkus,
 2017-03-29
;
_cod_database_code 2218240
_cod_database_fobs_code 2218240

loop_
_symmetry_equiv_pos_as_xyz
'x, y, z'
'-x, -y, z'
'x+1/2, -y+1/2, -z'
'-x+1/2, y+1/2, -z'

loop_
_atom_site_type_symbol
_atom_site_label
_atom_site_fract_x
_atom_site_fract_y
_atom_site_fract_z
_atom_site_U_iso_or_equiv
_atom_site_adp_type
_atom_site_calc_flag
_atom_site_refinement_flags
_atom_site_occupancy
_atom_site_disorder_assembly
_atom_site_disorder_group
Cd Cd1 1.0000 1.0000 0.01184(4) 0.0405(3) Uani d S 1 . .
O O1 1.2315(7) 0.8208(5) 0.0358(3) 0.0481(12) Uani d . 1 . .
O O2 1.2948(7) 0.5938(5) 0.0869(3) 0.0495(12) Uani d . 1 . .
O O3 0.9048(6) 0.8466(5) 0.1304(3) 0.0443(11) Uani d . 1 B .
C C1 1.1913(10) 0.7127(7) 0.0819(4) 0.0385(15) Uani d . 1 . .
C C2 1.0100(14) 0.7103(6) 0.1367(4) 0.0427(13) Uani d . 1 . .
H H2A 0.9248 0.6287 0.1186 0.051 Uiso calc R 1 . .
H H2B 1.0472 0.6931 0.1964 0.051 Uiso calc R 1 . .
C C3 0.7017(11) 0.8363(9) 0.1615(5) 0.059(2) Uani d D 1 . .
H H3A 0.6423 0.7463 0.1381 0.070 Uiso calc R 1 A 1
H H3B 0.6276 0.9209 0.1392 0.070 Uiso calc R 1 A 1
C C4 0.680(3) 0.834(2) 0.2552(5) 0.060(3) Uani d PGDU 0.50 B 1
C C5 0.567(2) 0.7180(17) 0.2895(9) 0.100(5) Uani d PGU 0.50 B 1
H H5 0.5061 0.6494 0.2529 0.119 Uiso calc PR 0.50 B 1
C C6 0.545(3) 0.705(2) 0.3785(10) 0.124(6) Uani d PGU 0.50 B 1
H H6 0.4689 0.6276 0.4014 0.149 Uiso calc PR 0.50 B 1
C C7 0.636(3) 0.807(2) 0.4332(5) 0.127(8) Uani d PGU 0.50 B 1
H H7 0.6206 0.7986 0.4927 0.152 Uiso calc PR 0.50 B 1
C C8 0.749(4) 0.923(2) 0.3989(9) 0.135(5) Uani d PGU 0.50 B 1
H H8 0.8096 0.9915 0.4355 0.162 Uiso calc PR 0.50 B 1
C C9 0.771(4) 0.936(2) 0.3099(10) 0.108(5) Uani d PGU 0.50 B 1
H H9 0.8468 1.0133 0.2870 0.130 Uiso calc PR 0.50 B 1
C C4' 0.704(3) 0.8030(19) 0.2550(5) 0.060(3) Uani d PGD 0.50 B 2
C C5' 0.682(3) 0.6579(16) 0.2856(9) 0.100(5) Uani d PG 0.50 B 2
H H5' 0.6602 0.5798 0.2471 0.119 Uiso calc PR 0.50 B 2
C C6' 0.691(3) 0.6296(17) 0.3739(10) 0.124(6) Uani d PG 0.50 B 2
H H6' 0.6755 0.5325 0.3943 0.149 Uiso calc PR 0.50 B 2
C C7' 0.723(3) 0.746(2) 0.4315(6) 0.127(8) Uani d PG 0.50 B 2
H H7' 0.7288 0.7273 0.4905 0.152 Uiso calc PR 0.50 B 2
C C8' 0.745(4) 0.891(2) 0.4009(9) 0.135(5) Uani d PG 0.50 B 2
H H8' 0.7667 0.9695 0.4395 0.162 Uiso calc PR 0.50 B 2
C C9' 0.736(4) 0.9198(16) 0.3127(10) 0.108(5) Uani d PG 0.50 B 2
H H9' 0.7514 1.0168 0.2922 0.130 Uiso calc PR 0.50 B 2

loop_
_atom_site_aniso_label
_atom_site_aniso_U_11
_atom_site_aniso_U_22
_atom_site_aniso_U_33
_atom_site_aniso_U_12
_atom_site_aniso_U_13
_atom_site_aniso_U_23
Cd1 0.0336(4) 0.0237(3) 0.0641(4) 0.0012(3) 0.000 0.000
O1 0.041(3) 0.033(3) 0.070(3) 0.010(2) 0.012(2) 0.006(3)
O2 0.048(3) 0.030(2) 0.070(3) 0.010(2) 0.006(2) 0.003(2)
O3 0.037(2) 0.028(2) 0.068(3) 0.0084(19) 0.012(2) 0.008(2)
C1 0.036(4) 0.027(3) 0.053(4) 0.006(3) -0.003(3) -0.005(3)
C2 0.037(3) 0.028(3) 0.063(3) 0.007(4) -0.006(6) 0.004(2)
C3 0.033(4) 0.056(4) 0.087(6) 0.016(4) 0.015(4) 0.008(4)
C4 0.054(6) 0.054(6) 0.072(5) 0.009(6) 0.014(4) -0.012(4)
C5 0.109(10) 0.098(9) 0.092(7) 0.006(7) 0.031(7) 0.016(7)
C6 0.126(11) 0.126(9) 0.120(8) -0.006(8) 0.019(8) 0.020(8)
C7 0.132(11) 0.134(11) 0.114(9) 0.012(9) 0.018(8) -0.004(8)
C8 0.134(9) 0.152(9) 0.119(8) -0.005(8) -0.001(7) -0.031(7)
C9 0.091(9) 0.122(8) 0.112(7) -0.008(7) 0.007(6) -0.025(6)
C4' 0.054(6) 0.054(6) 0.072(5) 0.009(6) 0.014(4) -0.012(4)
C5' 0.109(10) 0.098(9) 0.092(7) 0.006(7) 0.031(7) 0.016(7)
C6' 0.126(11) 0.126(9) 0.120(8) -0.006(8) 0.019(8) 0.020(8)
C7' 0.132(11) 0.134(11) 0.114(9) 0.012(9) 0.018(8) -0.004(8)
C8' 0.134(9) 0.152(9) 0.119(8) -0.005(8) -0.001(7) -0.031(7)
C9' 0.091(9) 0.122(8) 0.112(7) -0.008(7) 0.007(6) -0.025(6)

loop_
_atom_type_symbol
_atom_type_description
_atom_type_scat_dispersion_real
_atom_type_scat_dispersion_imag
_atom_type_scat_source
C C 0.0033 0.0016 'International Tables Vol C Tables 4.2.6.8 and 6.1.1.4'
H H 0.0000 0.0000 'International Tables Vol C Tables 4.2.6.8 and 6.1.1.4'
O O 0.0106 0.0060 'International Tables Vol C Tables 4.2.6.8 and 6.1.1.4'
Cd Cd -0.8075 1.2024 'International Tables Vol C Tables 4.2.6.8 and 6.1.1.4'

loop_
_geom_angle_atom_site_label_1
_geom_angle_atom_site_label_2
_geom_angle_atom_site_label_3
_geom_angle_site_symmetry_1
_geom_angle_site_symmetry_3
_geom_angle
_geom_angle_publ_flag
O1 Cd1 O1 . 2_775 161.2(3) yes
O1 Cd1 O2 . 3_465 105.9(2) yes
O1 Cd1 O2 . 4_755 87.2(2) yes
O1 Cd1 O3 . . 69.6(2) yes
O1 Cd1 O3 . 2_775 95.5(2) yes
O1 Cd1 O2 2_775 3_465 87.2(2) yes
O1 Cd1 O2 2_775 4_755 105.9(2) yes
O1 Cd1 O3 2_775 2_775 69.6(2) yes
O1 Cd1 O3 2_775 . 95.5(2) yes
O2 Cd1 O2 3_465 4_755 93.3(3) yes
O2 Cd1 O3 3_465 . 98.3(2) yes
O2 Cd1 O3 3_465 2_775 156.2(2) yes
O2 Cd1 O3 4_755 . 156.2(2) yes
O2 Cd1 O3 4_755 2_775 98.3(2) yes
O3 Cd1 O3 . 2_775 79.1(2) yes
C1 O1 Cd1 . . 119.9(4) ?
C1 O2 Cd1 . 3_565 127.8(5) ?
C2 O3 C3 . . 113.3(6) ?
C2 O3 Cd1 . . 114.5(4) ?
C3 O3 Cd1 . . 123.1(4) ?
O1 C1 O2 . . 124.7(6) ?
O1 C1 C2 . . 121.5(5) ?
O2 C1 C2 . . 113.8(6) ?
O3 C2 C1 . . 111.1(5) ?
O3 C2 H2A . . 109.4 ?
C1 C2 H2A . . 109.4 ?
O3 C2 H2B . . 109.4 ?
C1 C2 H2B . . 109.4 ?
H2A C2 H2B . . 108.0 ?
O3 C3 C4 . . 115.1(10) ?
O3 C3 C4' . . 109.0(11) ?
O3 C3 H3A . . 108.5 ?
C4 C3 H3A . . 108.5 ?
C4' C3 H3A . . 101.8 ?
O3 C3 H3B . . 108.5 ?
C4 C3 H3B . . 108.5 ?
C4' C3 H3B . . 120.9 ?
H3A C3 H3B . . 107.5 ?
C5 C4 C9 . . 120.0 ?
C5 C4 C3 . . 116.6(12) ?
C9 C4 C3 . . 123.4(12) ?
C6 C5 C4 . . 120.0 ?
C6 C5 H5 . . 120.0 ?
C4 C5 H5 . . 120.0 ?
C5 C6 C7 . . 120.0 ?
C5 C6 H6 . . 120.0 ?
C7 C6 H6 . . 120.0 ?
C6 C7 C8 . . 120.0 ?
C6 C7 H7 . . 120.0 ?
C8 C7 H7 . . 120.0 ?
C9 C8 C7 . . 120.0 ?
C9 C8 H8 . . 120.0 ?
C7 C8 H8 . . 120.0 ?
C8 C9 C4 . . 120.0 ?
C8 C9 H9 . . 120.0 ?
C4 C9 H9 . . 120.0 ?
C5' C4' C9' . . 120.0 ?
C5' C4' C3 . . 121.4(12) ?
C9' C4' C3 . . 118.6(12) ?
C6' C5' C4' . . 120.0 ?
C6' C5' H5' . . 120.0 ?
C4' C5' H5' . . 120.0 ?
C5' C6' C7' . . 120.0 ?
C5' C6' H6' . . 120.0 ?
C7' C6' H6' . . 120.0 ?
C6' C7' C8' . . 120.0 ?
C6' C7' H7' . . 120.0 ?
C8' C7' H7' . . 120.0 ?
C9' C8' C7' . . 120.0 ?
C9' C8' H8' . . 120.0 ?
C7' C8' H8' . . 120.0 ?
C8' C9' C4' . . 120.0 ?
C8' C9' H9' . . 120.0 ?
C4' C9' H9' . . 120.0 ?

loop_
_geom_bond_atom_site_label_1
_geom_bond_atom_site_label_2
_geom_bond_site_symmetry_2
_geom_bond_distance
_geom_bond_publ_flag
Cd1 O1 . 2.268(4) yes
Cd1 O1 2_775 2.268(4) yes
Cd1 O2 3_465 2.226(5) yes
Cd1 O2 4_755 2.226(5) yes
Cd1 O3 . 2.379(4) yes
Cd1 O3 2_775 2.379(4) yes
O1 C1 . 1.232(8) ?
O2 C1 . 1.274(7) ?
O2 Cd1 3_565 2.226(5) ?
O3 C2 . 1.414(7) ?
O3 C3 . 1.455(8) ?
C1 C2 . 1.488(11) ?
C2 H2A . 0.9700 ?
C2 H2B . 0.9700 ?
C3 C4 . 1.457(11) ?
C3 C4' . 1.477(11) ?
C3 H3A . 0.9700 ?
C3 H3B . 0.9700 ?
C4 C5 . 1.3900 ?
C4 C9 . 1.3900 ?
C5 C6 . 1.3900 ?
C5 H5 . 0.9300 ?
C6 C7 . 1.3900 ?
C6 H6 . 0.9300 ?
C7 C8 . 1.3900 ?
C7 H7 . 0.9300 ?
C8 C9 . 1.3900 ?
C8 H8 . 0.9300 ?
C9 H9 . 0.9300 ?
C4' C5' . 1.3900 ?
C4' C9' . 1.3900 ?
C5' C6' . 1.3900 ?
C5' H5' . 0.9300 ?
C6' C7' . 1.3900 ?
C6' H6' . 0.9300 ?
C7' C8' . 1.3900 ?
C7' H7' . 0.9300 ?
C8' C9' . 1.3900 ?
C8' H8' . 0.9300 ?
C9' H9' . 0.9300 ?

loop_
_geom_torsion_atom_site_label_1
_geom_torsion_atom_site_label_2
_geom_torsion_atom_site_label_3
_geom_torsion_atom_site_label_4
_geom_torsion_site_symmetry_1
_geom_torsion
O2 Cd1 O1 C1 3_465 -78.1(6)
O2 Cd1 O1 C1 4_755 -170.7(5)
O1 Cd1 O1 C1 2_775 54.5(5)
O3 Cd1 O1 C1 2_775 91.2(6)
O3 Cd1 O1 C1 . 15.0(5)
O2 Cd1 O3 C2 3_465 88.3(5)
O2 Cd1 O3 C2 4_755 -29.9(7)
O1 Cd1 O3 C2 2_775 176.3(5)
O1 Cd1 O3 C2 . -15.6(4)
O3 Cd1 O3 C2 2_775 -115.7(5)
O2 Cd1 O3 C3 3_465 -56.3(6)
O2 Cd1 O3 C3 4_755 -174.5(5)
O1 Cd1 O3 C3 2_775 31.7(5)
O1 Cd1 O3 C3 . -160.2(6)
O3 Cd1 O3 C3 2_775 99.7(5)
Cd1 O1 C1 O2 . 166.5(5)
Cd1 O1 C1 C2 . -12.5(9)
Cd1 O2 C1 O1 3_565 -25.2(10)
Cd1 O2 C1 C2 3_565 153.9(4)
C3 O3 C2 C1 . 163.3(6)
Cd1 O3 C2 C1 . 15.2(7)
O1 C1 C2 O3 . -2.7(10)
O2 C1 C2 O3 . 178.2(6)
C2 O3 C3 C4 . 76.0(10)
Cd1 O3 C3 C4 . -139.0(9)
C2 O3 C3 C4' . 64.4(10)
Cd1 O3 C3 C4' . -150.7(8)
O3 C3 C4 C5 . -128.2(12)
C4' C3 C4 C5 . -65(6)
O3 C3 C4 C9 . 49.7(12)
C4' C3 C4 C9 . 113(7)
C3 C4 C5 C6 . 178.0(15)
C3 C4 C9 C8 . -177.8(16)
O3 C3 C4' C5' . -97.6(15)
C4 C3 C4' C5' . 141(8)
O3 C3 C4' C9' . 80.5(10)
C4 C3 C4' C9' . -41(7)
C3 C4' C5' C6' . 178.1(17)
C3 C4' C9' C8' . -178.1(17)
